data_7718797
loop_
_publ_author_name
'Korobeynikov, Nikita A.'
'Usoltsev, Andrey N.'
'Sokolov, Maxim N.'
'Novikov, Alexander S.'
'Adonin, Sergey A.'

_publ_section_title
;
 Antimony <i>vs.</i> bismuth: structural differences in
 Cat{[MCl<sub>5</sub>](I<sub>2</sub>)} halogen bond-linked supramolecular
 complexes.
;
_journal_issue 26
_journal_name_full 'Dalton transactions (Cambridge, England : 2003)'
_journal_page_first 10294
_journal_page_last 10303
_journal_paper_doi 10.1039/d5dt00697j
_journal_volume 54
_journal_year 2025
_chemical_formula_moiety 'Bi Cl5, I2, C12 H14 N2'
_chemical_formula_sum 'C12 H14 Bi Cl5 I2 N2'
_chemical_formula_weight 826.28
_space_group_crystal_system orthorhombic
_space_group_IT_number 62
_space_group_name_Hall '-P 2ac 2n'
_space_group_name_H-M_alt 'P n m a'
_atom_sites_solution_hydrogens geom
_atom_sites_solution_primary dual
_audit_creation_date 2025-05-22
_audit_creation_method
;
Olex2 1.5
(compiled 2025.04.05 svn.rf049d14d for OlexSys, GUI svn.r7224)
;
_audit_update_record
;
2025-05-22 deposited with the CCDC.	2025-05-26 downloaded from the CCDC.
;
_cell_angle_alpha 90
_cell_angle_beta 90
_cell_angle_gamma 90
_cell_formula_units_Z 4
_cell_length_a 7.3832(4)
_cell_length_b 14.2708(7)
_cell_length_c 19.6817(9)
_cell_measurement_reflns_used 5150
_cell_measurement_temperature 100.00
_cell_measurement_theta_max 76.22
_cell_measurement_theta_min 3.83
_cell_volume 2073.75(18)
_computing_molecular_graphics 'Olex2 1.5 (Dolomanov et al., 2009)'
_computing_publication_material 'Olex2 1.5 (Dolomanov et al., 2009)'
_computing_structure_refinement 'SHELXL 2017/1 (Sheldrick, 2015)'
_computing_structure_solution 'SHELXT 2014/5 (Sheldrick, 2014)'
_diffrn_ambient_temperature 100.00
_diffrn_detector PIXEL
_diffrn_detector_area_resol_mean 7.41
_diffrn_detector_type 'Bruker PHOTON III area detector'
_diffrn_measured_fraction_theta_full 1.000
_diffrn_measured_fraction_theta_max 0.994
_diffrn_measurement_device 'three-circle diffractometer'
_diffrn_measurement_device_type 'Bruker D8 Venture diffractometer'
_diffrn_measurement_method '\w and \f scans'
_diffrn_radiation_monochromator 'Incoatec HELIOS multilayer mirrors'
_diffrn_radiation_type CuK\a
_diffrn_radiation_wavelength 1.54178
_diffrn_reflns_av_R_equivalents 0.0790
_diffrn_reflns_av_unetI/netI 0.0626
_diffrn_reflns_Laue_measured_fraction_full 1.000
_diffrn_reflns_Laue_measured_fraction_max 0.994
_diffrn_reflns_limit_h_max 9
_diffrn_reflns_limit_h_min -8
_diffrn_reflns_limit_k_max 17
_diffrn_reflns_limit_k_min -17
_diffrn_reflns_limit_l_max 24
_diffrn_reflns_limit_l_min -23
_diffrn_reflns_number 13964
_diffrn_reflns_point_group_measured_fraction_full 1.000
_diffrn_reflns_point_group_measured_fraction_max 0.994
_diffrn_reflns_theta_full 67.679
_diffrn_reflns_theta_max 76.255
_diffrn_reflns_theta_min 3.826
_diffrn_source_current 1.1
_diffrn_source_power 0.05500000000000001
_diffrn_source_voltage 50.0
_exptl_absorpt_coefficient_mu 45.972
_exptl_absorpt_correction_T_max 0.2981
_exptl_absorpt_correction_T_min 0.0979
_exptl_absorpt_correction_type multi-scan
_exptl_absorpt_process_details
;
SADABS-2016/2 (Bruker,2016/2) was used for absorption correction.
wR2(int) was 0.1552 before and 0.0937 after correction.
The Ratio of minimum to maximum transmission is 0.3284.
The \l/2 correction factor is Not present.
;
_exptl_crystal_colour red
_exptl_crystal_colour_primary red
_exptl_crystal_density_diffrn 2.647
_exptl_crystal_description block
_exptl_crystal_F_000 1496
_exptl_crystal_size_max 0.06
_exptl_crystal_size_mid 0.05
_exptl_crystal_size_min 0.02
_refine_diff_density_max 3.506
_refine_diff_density_min -1.789
_refine_diff_density_rms 0.295
_refine_ls_extinction_method none
_refine_ls_goodness_of_fit_ref 1.054
_refine_ls_hydrogen_treatment constr
_refine_ls_matrix_type full
_refine_ls_number_parameters 145
_refine_ls_number_reflns 2254
_refine_ls_number_restraints 123
_refine_ls_restrained_S_all 1.029
_refine_ls_R_factor_all 0.0459
_refine_ls_R_factor_gt 0.0410
_refine_ls_shift/su_max 0.000
_refine_ls_shift/su_mean 0.000
_refine_ls_structure_factor_coef Fsqd
_refine_ls_weighting_details 'w=1/[\s^2^(Fo^2^)+(0.0597P)^2^+4.5186P] where P=(Fo^2^+2Fc^2^)/3'
_refine_ls_weighting_scheme calc
_refine_ls_wR_factor_gt 0.1041
_refine_ls_wR_factor_ref 0.1083
_reflns_Friedel_coverage 0.000
_reflns_number_gt 2032
_reflns_number_total 2254
_reflns_threshold_expression 'I > 2\s(I)'
_cod_data_source_file d5dt00697j2.cif
_cod_data_source_block 2_101k
_cod_depositor_comments 'Adding full bibliography for 7718795--7718800.cif.'
_cod_database_code 7718797
_shelx_shelxl_version_number 2017/1
_shelx_space_group_comment
;
The symmetry employed for this shelxl refinement is uniquely defined
by the following loop, which should always be used as a source of
symmetry information in preference to the above space-group names.
They are only intended as comments.
;
_shelx_estimated_absorpt_t_max 0.460
_shelx_estimated_absorpt_t_min 0.169
_olex2_refinement_description
;
1. Fixed Uiso
 At 1.2 times of:
  All C(H) groups, All C(H,H) groups, All N(H) groups
2. Uiso/Uaniso restraints and constraints
Uanis(N1) \\sim Ueq, Uanis(C1) \\sim Ueq, Uanis(C3) \\sim Ueq, Uanis(C8) \\sim
Ueq: with sigma of 0.01 and sigma for terminal atoms of 0.02
3. Rigid body (RIGU) restrains
 C7, C1, C2, N1, C3, C5, C6, C4, C8, C9, C12, C10, C11, N2
 with sigma for 1-2 distances of 0.004 and sigma for 1-3 distances of 0.004
4. Others
 Fixed Sof: C1(0.5) H1(0.5) C2(0.5) H2(0.5) C3(0.5) C4(0.5) H4(0.5) C5(0.5)
 H5(0.5) N1(0.5) H1A(0.5) C6(0.5) H6A(0.5) H6B(0.5) C7(0.5) H7A(0.5) H7B(0.5)
 C8(0.5) C9(0.5) H9(0.5) C10(0.5) H10(0.5) N2(0.5) H2A(0.5) C11(0.5) H11(0.5)
 C12(0.5) H12(0.5)
5.a Secondary CH2 refined with riding coordinates:
 C6(H6A,H6B), C7(H7A,H7B)
5.b Aromatic/amide H refined with riding coordinates:
 C1(H1), C2(H2), C4(H4), C5(H5), N1(H1A), C9(H9), C10(H10), N2(H2A), C11(H11),
 C12(H12)
5.c Fitted hexagon refined as free rotating group:
 C1(C2,C3,C4,C5,N1), C8(C9,C10,N2,C11,C12)
;
_olex2_submission_special_instructions 'No special instructions were received'

loop_
_space_group_symop_operation_xyz
'x, y, z'
'-x+1/2, -y, z+1/2'
'-x, y+1/2, -z'
'x+1/2, -y+1/2, -z+1/2'
'-x, -y, -z'
'x-1/2, y, -z-1/2'
'x, -y-1/2, z'
'-x-1/2, y-1/2, z-1/2'

loop_
_atom_site_label
_atom_site_type_symbol
_atom_site_fract_x
_atom_site_fract_y
_atom_site_fract_z
_atom_site_U_iso_or_equiv
_atom_site_adp_type
_atom_site_occupancy
_atom_site_site_symmetry_order
_atom_site_calc_flag
_atom_site_refinement_flags_posn
_atom_site_refinement_flags_adp
_atom_site_refinement_flags_occupancy
_atom_site_disorder_assembly
_atom_site_disorder_group
Bi1 Bi 0.21913(5) 0.250000 0.64175(2) 0.02138(16) Uani 1 2 d S T P . .
I1 I 0.76454(6) 0.15482(3) 0.37594(2) 0.02510(17) Uani 1 1 d . . . . .
Cl2 Cl 0.4984(3) 0.250000 0.56113(11) 0.0261(4) Uani 1 2 d S T P . .
Cl3 Cl -0.0173(3) 0.250000 0.54664(10) 0.0251(4) Uani 1 2 d S T P . .
Cl4 Cl 0.2240(3) 0.06165(15) 0.63578(10) 0.0348(4) Uani 1 1 d . . . . .
Cl1 Cl -0.0872(4) 0.250000 0.72952(13) 0.0413(6) Uani 1 2 d S T P . .
C1 C 0.254(2) 0.5406(9) 0.4335(5) 0.024(3) Uani 0.5 1 d G U P A -1
H1 H 0.249527 0.581323 0.471662 0.028 Uiso 0.5 1 calc R U P A -1
C2 C 0.261(2) 0.4442(9) 0.4431(4) 0.029(4) Uani 0.5 1 d G . P A -1
H2 H 0.261445 0.418977 0.487746 0.035 Uiso 0.5 1 calc R U P A -1
C3 C 0.2674(17) 0.3846(6) 0.3872(7) 0.019(3) Uani 0.5 1 d G U P A -1
C4 C 0.2668(17) 0.4214(9) 0.3219(5) 0.025(3) Uani 0.5 1 d G . P A -1
H4 H 0.271151 0.380720 0.283728 0.030 Uiso 0.5 1 calc R U P A -1
C5 C 0.2597(19) 0.5179(9) 0.3123(4) 0.029(4) Uani 0.5 1 d G . P A -1
H5 H 0.259233 0.543066 0.267643 0.035 Uiso 0.5 1 calc R U P A -1
N1 N 0.253(2) 0.5775(6) 0.3681(7) 0.023(3) Uani 0.5 1 d G U P A -1
H1A H 0.248777 0.638512 0.362090 0.028 Uiso 0.5 1 calc R U P A -1
C6 C 0.2644(19) 0.2814(10) 0.4004(7) 0.025(3) Uani 0.5 1 d . . P A -1
H6A H 0.153972 0.267225 0.427008 0.030 Uiso 0.5 1 calc R U P A -1
H6B H 0.369572 0.266162 0.429576 0.030 Uiso 0.5 1 calc R U P A -1
C7 C 0.2683(18) 0.2158(10) 0.3402(7) 0.024(2) Uani 0.5 1 d . . P A -1
H7A H 0.160241 0.227938 0.311786 0.029 Uiso 0.5 1 calc R U P A -1
H7B H 0.376571 0.230167 0.312472 0.029 Uiso 0.5 1 calc R U P A -1
C8 C 0.2718(17) 0.1138(6) 0.3584(7) 0.020(3) Uani 0.5 1 d G U P A -1
C9 C 0.251(2) 0.0849(8) 0.4254(6) 0.028(4) Uani 0.5 1 d G . P A -1
H9 H 0.235227 0.130070 0.460390 0.034 Uiso 0.5 1 calc R U P A -1
C10 C 0.252(2) -0.0100(10) 0.4412(4) 0.039(5) Uani 0.5 1 d G . P A -1
H10 H 0.238082 -0.029754 0.486938 0.047 Uiso 0.5 1 calc R U P A -1
N2 N 0.275(2) -0.0760(6) 0.3900(7) 0.027(3) Uani 0.5 1 d G . P A -1
H2A H 0.276263 -0.136141 0.399935 0.033 Uiso 0.5 1 calc R U P A -1
C11 C 0.296(2) -0.0471(8) 0.3230(6) 0.028(4) Uani 0.5 1 d G . P A -1
H11 H 0.311759 -0.092268 0.287972 0.034 Uiso 0.5 1 calc R U P A -1
C12 C 0.295(2) 0.0478(10) 0.3072(4) 0.036(4) Uani 0.5 1 d G . P A -1
H12 H 0.308904 0.067556 0.261422 0.043 Uiso 0.5 1 calc R U P A -1

loop_
_atom_site_aniso_label
_atom_site_aniso_U_11
_atom_site_aniso_U_22
_atom_site_aniso_U_33
_atom_site_aniso_U_23
_atom_site_aniso_U_13
_atom_site_aniso_U_12
Bi1 0.0270(2) 0.0215(2) 0.0157(2) 0.000 -0.00054(12) 0.000
I1 0.0269(3) 0.0253(3) 0.0231(3) -0.00014(15) -0.00088(15) -0.00018(15)
Cl2 0.0224(10) 0.0300(11) 0.0259(9) 0.000 0.0015(8) 0.000
Cl3 0.0237(10) 0.0311(11) 0.0204(9) 0.000 -0.0009(8) 0.000
Cl4 0.0424(12) 0.0250(8) 0.0372(9) 0.0030(7) -0.0023(7) -0.0001(7)
Cl1 0.0466(15) 0.0429(14) 0.0344(11) 0.000 0.0216(11) 0.000
C1 0.025(7) 0.024(6) 0.021(5) 0.001(4) -0.006(5) 0.016(5)
C2 0.044(9) 0.023(6) 0.021(6) -0.005(5) -0.001(6) 0.012(7)
C3 0.018(5) 0.026(5) 0.015(5) 0.000(4) 0.007(5) 0.001(4)
C4 0.033(8) 0.028(6) 0.015(6) 0.002(5) 0.005(5) -0.002(6)
C5 0.034(8) 0.030(7) 0.023(6) -0.005(5) -0.004(6) -0.017(7)
N1 0.032(7) 0.019(5) 0.019(5) -0.004(4) -0.013(5) -0.007(4)
C6 0.029(6) 0.026(5) 0.020(5) -0.001(4) 0.004(5) 0.003(4)
C7 0.023(6) 0.026(5) 0.024(5) 0.001(4) -0.002(5) -0.005(4)
C8 0.019(6) 0.025(5) 0.016(6) 0.000(4) 0.004(5) 0.001(4)
C9 0.039(8) 0.023(6) 0.022(6) 0.005(5) 0.012(6) -0.003(6)
C10 0.059(12) 0.025(8) 0.034(7) 0.006(5) 0.004(7) -0.009(8)
N2 0.025(7) 0.025(6) 0.032(7) 0.007(5) -0.013(6) -0.009(5)
C11 0.039(10) 0.021(7) 0.025(6) 0.002(5) -0.002(6) 0.007(6)
C12 0.064(13) 0.023(7) 0.020(6) 0.000(5) -0.001(7) 0.004(7)

loop_
_atom_type_symbol
_atom_type_description
_atom_type_scat_dispersion_real
_atom_type_scat_dispersion_imag
_atom_type_scat_source
C C 0.0181 0.0091 'International Tables Vol C Tables 4.2.6.8 and 6.1.1.4'
H H 0.0000 0.0000 'International Tables Vol C Tables 4.2.6.8 and 6.1.1.4'
Bi Bi -4.0111 8.9310 'International Tables Vol C Tables 4.2.6.8 and 6.1.1.4'
Cl Cl 0.3639 0.7018 'International Tables Vol C Tables 4.2.6.8 and 6.1.1.4'
I I -0.3257 6.8362 'International Tables Vol C Tables 4.2.6.8 and 6.1.1.4'
N N 0.0311 0.0180 'International Tables Vol C Tables 4.2.6.8 and 6.1.1.4'

loop_
_geom_angle_atom_site_label_1
_geom_angle_atom_site_label_2
_geom_angle_atom_site_label_3
_geom_angle
_geom_angle_site_symmetry_1
_geom_angle_site_symmetry_3
_geom_angle_publ_flag
Cl2 Bi1 Cl4 87.86(4) . 7_565 ?
Cl2 Bi1 Cl4 87.86(4) . . ?
Cl2 Bi1 Cl1 98.15(8) . 6_657 ?
Cl2 Bi1 Cl1 179.79(8) . . ?
Cl3 Bi1 Cl2 95.42(7) . . ?
Cl3 Bi1 Cl4 88.69(4) . . ?
Cl3 Bi1 Cl4 88.69(4) . 7_565 ?
Cl3 Bi1 Cl1 166.44(8) . 6_657 ?
Cl3 Bi1 Cl1 84.37(8) . . ?
Cl4 Bi1 Cl4 174.76(8) 7_565 . ?
Cl4 Bi1 Cl1 91.80(4) 7_565 6_657 ?
Cl4 Bi1 Cl1 92.13(4) . . ?
Cl4 Bi1 Cl1 91.80(4) . 6_657 ?
Cl4 Bi1 Cl1 92.13(4) 7_565 . ?
Cl1 Bi1 Cl1 82.07(2) . 6_657 ?
Bi1 Cl1 Bi1 156.81(12) . 6_557 ?
C2 C1 H1 120.0 . . ?
C2 C1 N1 120.0 . . ?
N1 C1 H1 120.0 . . ?
C1 C2 H2 120.0 . . ?
C1 C2 C3 120.0 . . ?
C3 C2 H2 120.0 . . ?
C2 C3 C6 117.7(11) . . ?
C4 C3 C2 120.0 . . ?
C4 C3 C6 122.2(11) . . ?
C3 C4 H4 120.0 . . ?
C3 C4 C5 120.0 . . ?
C5 C4 H4 120.0 . . ?
C4 C5 H5 120.0 . . ?
C4 C5 N1 120.0 . . ?
N1 C5 H5 120.0 . . ?
C1 N1 H1A 120.0 . . ?
C5 N1 C1 120.0 . . ?
C5 N1 H1A 120.0 . . ?
C3 C6 H6A 107.7 . . ?
C3 C6 H6B 107.7 . . ?
C3 C6 C7 118.4(12) . . ?
H6A C6 H6B 107.1 . . ?
C7 C6 H6A 107.7 . . ?
C7 C6 H6B 107.7 . . ?
C6 C7 H7A 108.6 . . ?
C6 C7 H7B 108.6 . . ?
H7A C7 H7B 107.6 . . ?
C8 C7 C6 114.5(12) . . ?
C8 C7 H7A 108.6 . . ?
C8 C7 H7B 108.6 . . ?
C9 C8 C7 120.8(11) . . ?
C9 C8 C12 120.0 . . ?
C12 C8 C7 119.2(11) . . ?
C8 C9 H9 120.0 . . ?
C8 C9 C10 120.0 . . ?
C10 C9 H9 120.0 . . ?
C9 C10 H10 120.0 . . ?
N2 C10 C9 120.0 . . ?
N2 C10 H10 120.0 . . ?
C10 N2 H2A 120.0 . . ?
C11 N2 C10 120.0 . . ?
C11 N2 H2A 120.0 . . ?
N2 C11 H11 120.0 . . ?
N2 C11 C12 120.0 . . ?
C12 C11 H11 120.0 . . ?
C8 C12 H12 120.0 . . ?
C11 C12 C8 120.0 . . ?
C11 C12 H12 120.0 . . ?

loop_
_geom_bond_atom_site_label_1
_geom_bond_atom_site_label_2
_geom_bond_distance
_geom_bond_site_symmetry_2
_geom_bond_publ_flag
Bi1 Cl2 2.602(2) . ?
Bi1 Cl3 2.560(2) . ?
Bi1 Cl4 2.691(2) 7_565 ?
Bi1 Cl4 2.691(2) . ?
Bi1 Cl1 2.846(2) . ?
Bi1 Cl1 2.909(2) 6_657 ?
I1 I1 2.7167(9) 7_565 ?
C1 H1 0.9500 . ?
C1 C2 1.3900 . ?
C1 N1 1.3900 . ?
C2 H2 0.9500 . ?
C2 C3 1.3900 . ?
C3 C4 1.3900 . ?
C3 C6 1.496(16) . ?
C4 H4 0.9500 . ?
C4 C5 1.3900 . ?
C5 H5 0.9500 . ?
C5 N1 1.3900 . ?
N1 H1A 0.8800 . ?
C6 H6A 0.9900 . ?
C6 H6B 0.9900 . ?
C6 C7 1.51(2) . ?
C7 H7A 0.9900 . ?
C7 H7B 0.9900 . ?
C7 C8 1.498(16) . ?
C8 C9 1.3900 . ?
C8 C12 1.3900 . ?
C9 H9 0.9500 . ?
C9 C10 1.3900 . ?
C10 H10 0.9500 . ?
C10 N2 1.3900 . ?
N2 H2A 0.8800 . ?
N2 C11 1.3900 . ?
C11 H11 0.9500 . ?
C11 C12 1.3900 . ?
C12 H12 0.9500 . ?

loop_
_geom_hbond_atom_site_label_D
_geom_hbond_atom_site_label_H
_geom_hbond_atom_site_label_A
_geom_hbond_distance_DH
_geom_hbond_distance_HA
_geom_hbond_distance_DA
_geom_hbond_angle_DHA
_geom_hbond_site_symmetry_A
_geom_hbond_publ_flag
C2 H2 Cl4 0.95 2.94 3.804(9) 151.8 7_565 yes
C5 H5 Cl4 0.95 2.61 3.532(8) 163.4 8_665 yes
N1 H1A Cl1 0.88 2.68 3.356(10) 134.0 3_556 yes
C6 H6A Cl3 0.99 2.68 3.579(14) 150.6 . yes
C6 H6B Cl2 0.99 2.77 3.632(15) 146.2 . yes
C9 H9 Cl3 0.95 3.05 3.894(10) 149.2 . yes
C10 H10 Cl4 0.95 3.21 3.970(10) 138.5 . yes
N2 H2A Cl2 0.88 2.45 3.144(10) 136.3 3_646 yes
N2 H2A Cl3 0.88 2.72 3.368(11) 131.5 3_546 yes
C11 H11 Cl4 0.95 3.04 3.693(11) 127.4 2_554 yes
C11 H11 Cl1 0.95 2.82 3.439(11) 124.0 3_546 yes
C12 H12 Cl4 0.95 3.09 3.720(11) 124.9 2_554 yes

loop_
_geom_torsion_atom_site_label_1
_geom_torsion_atom_site_label_2
_geom_torsion_atom_site_label_3
_geom_torsion_atom_site_label_4
_geom_torsion
_geom_torsion_site_symmetry_1
_geom_torsion_site_symmetry_2
_geom_torsion_site_symmetry_3
_geom_torsion_site_symmetry_4
_geom_torsion_publ_flag
C1 C2 C3 C4 0.0 . . . . ?
C1 C2 C3 C6 -176.6(11) . . . . ?
C2 C1 N1 C5 0.0 . . . . ?
C2 C3 C4 C5 0.0 . . . . ?
C2 C3 C6 C7 179.0(10) . . . . ?
C3 C4 C5 N1 0.0 . . . . ?
C3 C6 C7 C8 177.8(10) . . . . ?
C4 C3 C6 C7 2.5(16) . . . . ?
C4 C5 N1 C1 0.0 . . . . ?
N1 C1 C2 C3 0.0 . . . . ?
C6 C3 C4 C5 176.5(12) . . . . ?
C6 C7 C8 C9 7.3(15) . . . . ?
C6 C7 C8 C12 -173.4(10) . . . . ?
C7 C8 C9 C10 179.3(12) . . . . ?
C7 C8 C12 C11 -179.3(12) . . . . ?
C8 C9 C10 N2 0.0 . . . . ?
C9 C8 C12 C11 0.0 . . . . ?
C9 C10 N2 C11 0.0 . . . . ?
C10 N2 C11 C12 0.0 . . . . ?
N2 C11 C12 C8 0.0 . . . . ?
C12 C8 C9 C10 0.0 . . . . ?
